data_7016084
loop_
_publ_author_name
'Popovici, Cristinel'
'Fern\'andez, Ignacio'
'O\~na-Burgos, Pascual'
'Roces, Laura'
'Garc\'ia-Granda, Santiago'
'Ortiz, Fernando L\'opez'

_publ_section_title
;
 Synthesis and structure of tridentate bis(phosphinic amide)-phosphine
 oxide complexes of yttrium nitrate. Applications of (31)P,(89)Y NMR
 methods in structural elucidation in solution.
;
_journal_issue 25
_journal_name_full 'Dalton transactions (Cambridge, England : 2003)'
_journal_page_first 6691
_journal_page_last 6703
_journal_paper_doi 10.1039/c1dt10194c
_journal_volume 40
_journal_year 2011
_chemical_formula_moiety 'C42 H51 N2 O3 P3'
_chemical_formula_sum 'C42 H51 N2 O3 P3'
_chemical_formula_weight 724.76
_chemical_name_systematic
;
?
;
_space_group_IT_number 14
_symmetry_cell_setting monoclinic
_symmetry_space_group_name_Hall '-P 2ybc'
_symmetry_space_group_name_H-M 'P 1 21/c 1'
_atom_sites_solution_hydrogens geom
_atom_sites_solution_primary direct
_atom_sites_solution_secondary difmap
_audit_conform_dict_location ftp://ftp.iucr.org/pub/cif_core.dic
_audit_conform_dict_name cif_core.dic
_audit_conform_dict_version 2.4
_audit_creation_date 2010-10-12T20:51:07-00:00
_audit_creation_method 'WinGX routine CIF_UPDATE'
_cell_angle_alpha 90
_cell_angle_beta 90.334(4)
_cell_angle_gamma 90
_cell_formula_units_Z 4
_cell_length_a 13.567(2)
_cell_length_b 19.623(3)
_cell_length_c 14.296(2)
_cell_measurement_temperature 150(2)
_cell_volume 3805.9(10)
_computing_cell_refinement 'Bruker SMART'
_computing_data_collection 'Bruker SMART'
_computing_data_reduction 'Bruker SAINT'
_computing_structure_refinement 'SHELXL-97 (Sheldrick, 1997)'
_computing_structure_solution 'DIRDIF-2008 (Beurskens et al., 2008)'
_diffrn_ambient_temperature 150(2)
_diffrn_measured_fraction_theta_full 0.926
_diffrn_measured_fraction_theta_max 0.865
_diffrn_measurement_device_type 'CCD area detector'
_diffrn_measurement_method 'phi and omega scans'
_diffrn_radiation_monochromator graphite
_diffrn_radiation_source 'sealed tube'
_diffrn_radiation_type MoK\a
_diffrn_radiation_wavelength 0.71073
_diffrn_reflns_av_R_equivalents 0.0711
_diffrn_reflns_av_unetI/netI 0.1377
_diffrn_reflns_limit_h_max 16
_diffrn_reflns_limit_h_min -16
_diffrn_reflns_limit_k_max 22
_diffrn_reflns_limit_k_min -22
_diffrn_reflns_limit_l_max 15
_diffrn_reflns_limit_l_min -9
_diffrn_reflns_number 19397
_diffrn_reflns_theta_full 25
_diffrn_reflns_theta_max 25.71
_diffrn_reflns_theta_min 1.5
_exptl_absorpt_coefficient_mu 0.198
_exptl_absorpt_correction_T_max 1.1197
_exptl_absorpt_correction_T_min 0.7051
_exptl_absorpt_correction_type refdelf
_exptl_absorpt_process_details
;
Parkin S,Moezzi B & Hope H, (1995) J. Appl. Cryst. 28, 53-56
Linear fit to sin(theta)/lambda - 12 parameters
;
_exptl_crystal_colour colourless
_exptl_crystal_density_diffrn 1.265
_exptl_crystal_density_method 'not measured'
_exptl_crystal_description prism
_exptl_crystal_F_000 1544
_exptl_crystal_size_max 0.204
_exptl_crystal_size_mid 0.174
_exptl_crystal_size_min 0.064
_refine_diff_density_max 0.349
_refine_diff_density_min -0.341
_refine_diff_density_rms 0.053
_refine_ls_extinction_method none
_refine_ls_goodness_of_fit_ref 0.877
_refine_ls_hydrogen_treatment constr
_refine_ls_matrix_type full
_refine_ls_number_parameters 451
_refine_ls_number_reflns 6271
_refine_ls_number_restraints 0
_refine_ls_restrained_S_all 0.877
_refine_ls_R_factor_all 0.0817
_refine_ls_R_factor_gt 0.0446
_refine_ls_shift/su_max 0
_refine_ls_shift/su_mean 0
_refine_ls_structure_factor_coef Fsqd
_refine_ls_weighting_details 'calc w=1/[\s^2^(Fo^2^)+(0.0005P)^2^+0.0000P] where P=(Fo^2^+2Fc^2^)/3'
_refine_ls_weighting_scheme calc
_refine_ls_wR_factor_gt 0.0572
_refine_ls_wR_factor_ref 0.0623
_reflns_number_gt 3686
_reflns_number_total 6271
_reflns_threshold_expression >2sigma(I)
_cod_data_source_file c1dt10194c.txt
_cod_data_source_block lil2m
_cod_original_cell_volume 3806.1(10)
_cod_original_sg_symbol_Hall '-P 2ybc '
_cod_original_sg_symbol_H-M 'P 21/c '
_cod_database_code 7016084

loop_
_symmetry_equiv_pos_as_xyz
'x, y, z'
'-x, y+1/2, -z+1/2'
'-x, -y, -z'
'x, -y-1/2, z-1/2'

loop_
_atom_site_label
_atom_site_type_symbol
_atom_site_fract_x
_atom_site_fract_y
_atom_site_fract_z
_atom_site_U_iso_or_equiv
_atom_site_adp_type
_atom_site_occupancy
_atom_site_symmetry_multiplicity
_atom_site_calc_flag
_atom_site_refinement_flags
_atom_site_disorder_assembly
_atom_site_disorder_group
P1 P -0.30654(5) 0.07161(4) -0.11345(6) 0.0173(2) Uani 1 1 d . . .
P2 P -0.28845(5) 0.02657(4) -0.37893(6) 0.0146(2) Uani 1 1 d . . .
P3 P -0.19232(5) -0.13891(4) -0.39780(6) 0.0176(2) Uani 1 1 d . . .
O1 O -0.36716(12) 0.09003(9) -0.02919(14) 0.0222(5) Uani 1 1 d . . .
O2 O -0.19343(11) 0.04760(8) -0.34765(13) 0.0146(5) Uani 1 1 d . . .
O3 O -0.20301(12) -0.10270(9) -0.30309(13) 0.0190(5) Uani 1 1 d . . .
N1 N -0.20270(14) 0.04414(11) -0.07814(17) 0.0150(6) Uani 1 1 d . . .
N2 N -0.08734(14) -0.16625(11) -0.43047(17) 0.0174(6) Uani 1 1 d . . .
C1 C -0.36563(18) 0.00400(13) -0.1854(2) 0.0144(8) Uani 1 1 d . . .
C2 C -0.36319(17) -0.01340(13) -0.2867(2) 0.0140(8) Uani 1 1 d . . .
C3 C -0.42536(18) -0.06214(13) -0.3234(2) 0.0174(8) Uani 1 1 d . . .
H3 H -0.4243 -0.0732 -0.388 0.021 Uiso 1 1 calc R . .
C4 C -0.48920(18) -0.09437(14) -0.2631(2) 0.0202(8) Uani 1 1 d . . .
H4 H -0.5332 -0.1277 -0.2874 0.024 Uiso 1 1 calc R . .
C5 C -0.49134(18) -0.07901(13) -0.1635(2) 0.0200(8) Uani 1 1 d . . .
H5 H -0.5353 -0.1029 -0.1238 0.024 Uiso 1 1 calc R . .
C6 C -0.43041(17) -0.03035(13) -0.1271(2) 0.0189(8) Uani 1 1 d . . .
H6 H -0.4323 -0.02 -0.0622 0.023 Uiso 1 1 calc R . .
C7 C -0.29688(19) 0.14748(13) -0.1890(2) 0.0152(7) Uani 1 1 d . . .
C8 C -0.38058(19) 0.17982(14) -0.2130(2) 0.0196(8) Uani 1 1 d . . .
H8 H -0.4418 0.1588 -0.1991 0.024 Uiso 1 1 calc R . .
C9 C -0.3810(2) 0.24314(14) -0.2574(2) 0.0208(8) Uani 1 1 d . . .
H9 H -0.442 0.2633 -0.2749 0.025 Uiso 1 1 calc R . .
C10 C -0.2976(2) 0.27567(14) -0.2756(2) 0.0237(8) Uani 1 1 d . . .
H10 H -0.2976 0.3196 -0.3035 0.028 Uiso 1 1 calc R . .
C11 C -0.2137(2) 0.24406(14) -0.2531(2) 0.0252(9) Uani 1 1 d . . .
H11 H -0.1527 0.2657 -0.2663 0.03 Uiso 1 1 calc R . .
C12 C -0.21328(18) 0.17986(14) -0.2106(2) 0.0186(8) Uani 1 1 d . . .
H12 H -0.152 0.1587 -0.1966 0.022 Uiso 1 1 calc R . .
C13 C -0.1646(2) 0.06347(14) 0.0204(2) 0.0232(8) Uani 1 1 d . . .
H13 H -0.0949 0.0468 0.0226 0.028 Uiso 1 1 calc R . .
C14 C -0.21590(19) 0.02927(14) 0.1057(2) 0.0335(9) Uani 1 1 d . . .
H14A H -0.219 -0.0201 0.0959 0.05 Uiso 1 1 calc R . .
H14B H -0.2828 0.0474 0.1119 0.05 Uiso 1 1 calc R . .
H14C H -0.1781 0.039 0.1628 0.05 Uiso 1 1 calc R . .
C15 C -0.15764(19) 0.14005(14) 0.0350(2) 0.0296(9) Uani 1 1 d . . .
H15A H -0.1246 0.1609 -0.0187 0.044 Uiso 1 1 calc R . .
H15B H -0.1198 0.1495 0.0921 0.044 Uiso 1 1 calc R . .
H15C H -0.2241 0.1591 0.0409 0.044 Uiso 1 1 calc R . .
C16 C -0.14773(18) -0.00567(13) -0.1357(2) 0.0181(8) Uani 1 1 d . . .
H16 H -0.188 -0.0157 -0.1929 0.022 Uiso 1 1 calc R . .
C17 C -0.13618(19) -0.07289(13) -0.0793(2) 0.0289(9) Uani 1 1 d . . .
H17A H -0.2014 -0.0896 -0.0612 0.043 Uiso 1 1 calc R . .
H17B H -0.0964 -0.0643 -0.0231 0.043 Uiso 1 1 calc R . .
H17C H -0.1034 -0.1071 -0.1182 0.043 Uiso 1 1 calc R . .
C18 C -0.05340(16) 0.02316(13) -0.1658(2) 0.0232(8) Uani 1 1 d . . .
H18A H -0.0654 0.0654 -0.2007 0.035 Uiso 1 1 calc R . .
H18B H -0.0194 -0.0096 -0.206 0.035 Uiso 1 1 calc R . .
H18C H -0.0124 0.033 -0.1108 0.035 Uiso 1 1 calc R . .
C19 C -0.28527(18) -0.02786(14) -0.4911(2) 0.0145(7) Uani 1 1 d . . .
C20 C -0.23211(18) -0.08842(13) -0.5019(2) 0.0140(7) Uani 1 1 d . . .
C21 C -0.21786(19) -0.11381(14) -0.5964(2) 0.0193(8) Uani 1 1 d . . .
H21 H -0.1797 -0.1541 -0.603 0.023 Uiso 1 1 calc R . .
C22 C -0.25542(18) -0.08423(14) -0.6794(2) 0.0214(8) Uani 1 1 d . . .
H22 H -0.2415 -0.1029 -0.7392 0.026 Uiso 1 1 calc R . .
C23 C -0.31224(18) -0.02801(14) -0.6696(2) 0.0219(8) Uani 1 1 d . . .
H23 H -0.343 -0.0075 -0.7224 0.026 Uiso 1 1 calc R . .
C24 C -0.32512(18) 0.00000(14) -0.5773(2) 0.0179(8) Uani 1 1 d . . .
H24 H -0.3632 0.0404 -0.5725 0.021 Uiso 1 1 calc R . .
C25 C -0.35715(18) 0.09883(13) -0.4202(2) 0.0130(7) Uani 1 1 d . . .
C26 C -0.45427(18) 0.10120(14) -0.4163(2) 0.0180(8) Uani 1 1 d . . .
H26 H -0.4904 0.0656 -0.3873 0.022 Uiso 1 1 calc R . .
C27 C -0.5021(2) 0.15640(14) -0.4553(2) 0.0219(8) Uani 1 1 d . . .
H27 H -0.572 0.158 -0.4518 0.026 Uiso 1 1 calc R . .
C28 C -0.4543(2) 0.20925(14) -0.4991(2) 0.0236(8) Uani 1 1 d . . .
H28 H -0.4902 0.2461 -0.5258 0.028 Uiso 1 1 calc R . .
C29 C -0.3579(2) 0.20735(14) -0.5030(2) 0.0242(8) Uani 1 1 d . . .
H29 H -0.3222 0.2429 -0.5326 0.029 Uiso 1 1 calc R . .
C30 C -0.30917(19) 0.15286(13) -0.4635(2) 0.0174(8) Uani 1 1 d . . .
H30 H -0.2392 0.1521 -0.4659 0.021 Uiso 1 1 calc R . .
C31 C -0.26697(18) -0.21424(14) -0.3997(2) 0.0187(8) Uani 1 1 d . . .
C32 C -0.28028(19) -0.25613(14) -0.4806(2) 0.0243(8) Uani 1 1 d . . .
H32 H -0.2503 -0.244 -0.5381 0.029 Uiso 1 1 calc R . .
C33 C -0.33622(18) -0.31358(14) -0.4748(3) 0.0303(9) Uani 1 1 d . . .
H33 H -0.3462 -0.3418 -0.528 0.036 Uiso 1 1 calc R . .
C34 C -0.3792(2) -0.33021(15) -0.3877(3) 0.0323(10) Uani 1 1 d . . .
H34 H -0.4169 -0.3708 -0.3833 0.039 Uiso 1 1 calc R . .
C35 C -0.36831(19) -0.28885(15) -0.3065(3) 0.0296(9) Uani 1 1 d . . .
H35 H -0.3988 -0.3015 -0.2494 0.035 Uiso 1 1 calc R . .
C36 C -0.31271(18) -0.23003(14) -0.3121(2) 0.0224(8) Uani 1 1 d . . .
H36 H -0.305 -0.2009 -0.2595 0.027 Uiso 1 1 calc R . .
C37 C -0.0409(2) -0.22387(14) -0.3769(2) 0.0270(9) Uani 1 1 d . . .
H37 H 0.0314 -0.2191 -0.3885 0.032 Uiso 1 1 calc R . .
C38 C -0.06753(19) -0.29372(13) -0.4168(3) 0.0505(12) Uani 1 1 d . . .
H38A H -0.059 -0.2933 -0.4848 0.076 Uiso 1 1 calc R . .
H38B H -0.1363 -0.3043 -0.402 0.076 Uiso 1 1 calc R . .
H38C H -0.0243 -0.3284 -0.3891 0.076 Uiso 1 1 calc R . .
C39 C -0.0513(2) -0.22047(16) -0.2657(2) 0.0469(11) Uani 1 1 d . . .
H39A H -0.0332 -0.1748 -0.2438 0.07 Uiso 1 1 calc R . .
H39B H -0.0075 -0.2543 -0.2369 0.07 Uiso 1 1 calc R . .
H39C H -0.1196 -0.2302 -0.2484 0.07 Uiso 1 1 calc R . .
C40 C -0.02001(19) -0.11619(14) -0.4747(2) 0.0236(8) Uani 1 1 d . . .
H40 H -0.0627 -0.0789 -0.5001 0.028 Uiso 1 1 calc R . .
C41 C 0.03129(19) -0.14905(15) -0.5598(2) 0.0373(10) Uani 1 1 d . . .
H41A H -0.0186 -0.1674 -0.6027 0.056 Uiso 1 1 calc R . .
H41B H 0.0744 -0.186 -0.5383 0.056 Uiso 1 1 calc R . .
H41C H 0.0707 -0.1146 -0.5922 0.056 Uiso 1 1 calc R . .
C42 C 0.04658(18) -0.08336(14) -0.4006(2) 0.0336(9) Uani 1 1 d . . .
H42A H 0.0059 -0.0636 -0.3511 0.05 Uiso 1 1 calc R . .
H42B H 0.0862 -0.0474 -0.4296 0.05 Uiso 1 1 calc R . .
H42C H 0.0903 -0.118 -0.3737 0.05 Uiso 1 1 calc R . .

loop_
_atom_site_aniso_label
_atom_site_aniso_U_11
_atom_site_aniso_U_22
_atom_site_aniso_U_33
_atom_site_aniso_U_23
_atom_site_aniso_U_13
_atom_site_aniso_U_12
P1 0.0193(4) 0.0200(5) 0.0127(6) -0.0007(4) 0.0012(4) 0.0001(4)
P2 0.0178(4) 0.0154(5) 0.0106(5) 0.0016(4) 0.0010(4) 0.0002(4)
P3 0.0184(4) 0.0162(5) 0.0182(6) 0.0013(4) 0.0003(4) 0.0011(4)
O1 0.0223(10) 0.0281(13) 0.0162(14) -0.0027(11) 0.0072(10) 0.0004(9)
O2 0.0104(9) 0.0174(12) 0.0160(14) 0.0014(10) -0.0004(10) -0.0004(8)
O3 0.0221(10) 0.0189(12) 0.0159(14) -0.0028(10) 0.0005(10) 0.0027(9)
N1 0.0164(12) 0.0190(15) 0.0097(17) 0.0001(12) -0.0037(12) 0.0007(11)
N2 0.0140(12) 0.0113(14) 0.0268(19) 0.0059(13) 0.0006(13) 0.0002(11)
C1 0.0116(14) 0.0125(17) 0.019(2) 0.0041(16) -0.0029(15) 0.0002(12)
C2 0.0106(14) 0.0104(17) 0.021(2) 0.0053(15) -0.0020(15) 0.0003(13)
C3 0.0223(16) 0.0120(18) 0.018(2) 0.0000(16) -0.0011(16) 0.0009(13)
C4 0.0162(15) 0.0180(18) 0.026(2) -0.0002(17) -0.0005(16) -0.0026(13)
C5 0.0176(16) 0.0157(18) 0.027(2) 0.0067(17) 0.0041(16) -0.0037(14)
C6 0.0203(15) 0.0210(18) 0.015(2) -0.0010(16) 0.0015(16) 0.0037(14)
C7 0.0215(16) 0.0147(17) 0.009(2) -0.0059(15) -0.0006(15) 0.0025(14)
C8 0.0169(16) 0.0242(19) 0.018(2) -0.0059(17) 0.0008(16) 0.0002(14)
C9 0.0229(17) 0.0213(19) 0.018(2) -0.0034(17) -0.0034(16) 0.0059(15)
C10 0.0335(18) 0.0144(19) 0.023(2) -0.0003(17) -0.0020(18) 0.0008(15)
C11 0.0216(17) 0.025(2) 0.029(2) 0.0052(18) 0.0001(17) -0.0032(15)
C12 0.0144(15) 0.0232(19) 0.018(2) 0.0003(17) -0.0018(15) 0.0026(14)
C13 0.0221(16) 0.029(2) 0.019(2) -0.0033(18) -0.0024(17) 0.0013(15)
C14 0.0360(19) 0.044(2) 0.021(2) 0.0051(19) -0.0031(18) 0.0003(17)
C15 0.0250(17) 0.039(2) 0.024(2) -0.0115(19) -0.0004(17) -0.0040(16)
C16 0.0190(16) 0.0175(18) 0.018(2) 0.0001(16) -0.0050(16) 0.0022(14)
C17 0.0316(18) 0.021(2) 0.034(2) -0.0016(18) -0.0102(18) 0.0036(15)
C18 0.0202(15) 0.0261(19) 0.023(2) -0.0044(17) -0.0032(16) 0.0072(15)
C19 0.0152(15) 0.0168(18) 0.011(2) 0.0022(16) 0.0000(15) -0.0076(14)
C20 0.0159(15) 0.0102(17) 0.016(2) -0.0006(15) 0.0001(15) -0.0023(13)
C21 0.0204(16) 0.0146(18) 0.023(2) -0.0007(16) 0.0000(17) -0.0005(13)
C22 0.0231(17) 0.024(2) 0.017(2) -0.0050(17) 0.0054(16) -0.0040(15)
C23 0.0215(16) 0.028(2) 0.016(2) 0.0024(17) -0.0048(16) -0.0053(15)
C24 0.0177(16) 0.0162(18) 0.020(2) 0.0021(16) 0.0017(16) -0.0009(13)
C25 0.0159(15) 0.0119(17) 0.011(2) -0.0034(15) -0.0026(15) -0.0006(13)
C26 0.0209(16) 0.0187(18) 0.014(2) -0.0024(16) -0.0006(16) -0.0007(14)
C27 0.0202(16) 0.026(2) 0.020(2) -0.0051(17) -0.0023(16) 0.0042(15)
C28 0.0269(18) 0.0208(19) 0.023(2) -0.0018(17) -0.0067(17) 0.0109(15)
C29 0.0333(19) 0.0187(19) 0.021(2) 0.0058(17) -0.0043(18) -0.0052(15)
C30 0.0186(15) 0.0191(18) 0.014(2) -0.0006(16) -0.0040(15) 0.0007(14)
C31 0.0146(15) 0.0170(18) 0.024(2) 0.0013(17) -0.0012(16) 0.0049(13)
C32 0.0200(16) 0.0199(19) 0.033(3) 0.0015(18) 0.0024(17) 0.0012(15)
C33 0.0170(16) 0.020(2) 0.054(3) -0.007(2) -0.0012(19) 0.0009(15)
C34 0.0159(17) 0.019(2) 0.062(3) 0.007(2) 0.002(2) -0.0015(14)
C35 0.0183(17) 0.027(2) 0.044(3) 0.018(2) 0.0069(18) 0.0004(15)
C36 0.0176(16) 0.0203(19) 0.029(2) 0.0051(17) -0.0017(17) 0.0062(14)
C37 0.0179(16) 0.022(2) 0.041(3) 0.0074(19) -0.0017(18) 0.0030(14)
C38 0.0252(18) 0.019(2) 0.107(4) 0.002(2) -0.003(2) 0.0017(16)
C39 0.0264(18) 0.058(3) 0.056(3) 0.031(2) -0.001(2) 0.0124(18)
C40 0.0223(16) 0.0167(18) 0.032(2) -0.0023(17) 0.0002(17) -0.0006(14)
C41 0.0210(17) 0.051(2) 0.041(3) -0.003(2) 0.0106(18) -0.0126(16)
C42 0.0247(17) 0.029(2) 0.047(3) -0.0083(19) -0.0011(18) -0.0111(15)

loop_
_atom_type_symbol
_atom_type_description
_atom_type_scat_dispersion_real
_atom_type_scat_dispersion_imag
_atom_type_scat_source
C C 0.0033 0.0016 'International Tables Vol C Tables 4.2.6.8 and 6.1.1.4'
H H 0 0 'International Tables Vol C Tables 4.2.6.8 and 6.1.1.4'
N N 0.0061 0.0033 'International Tables Vol C Tables 4.2.6.8 and 6.1.1.4'
O O 0.0106 0.006 'International Tables Vol C Tables 4.2.6.8 and 6.1.1.4'
P P 0.1023 0.0942 'International Tables Vol C Tables 4.2.6.8 and 6.1.1.4'

loop_
_geom_angle_atom_site_label_1
_geom_angle_atom_site_label_2
_geom_angle_atom_site_label_3
_geom_angle
_geom_angle_site_symmetry_1
_geom_angle_site_symmetry_3
_geom_angle_publ_flag
O1 P1 N1 108.34(12) . . ?
O1 P1 C7 108.39(12) . . ?
N1 P1 C7 113.22(12) . . ?
O1 P1 C1 112.21(12) . . ?
N1 P1 C1 108.23(12) . . ?
C7 P1 C1 106.52(13) . . ?
O2 P2 C25 110.00(11) . . ?
O2 P2 C2 113.57(12) . . ?
C25 P2 C2 106.53(12) . . ?
O2 P2 C19 113.42(11) . . ?
C25 P2 C19 100.29(13) . . ?
C2 P2 C19 111.98(12) . . ?
O3 P3 N2 120.18(12) . . ?
O3 P3 C31 109.77(13) . . ?
N2 P3 C31 102.94(12) . . ?
O3 P3 C20 115.40(12) . . ?
N2 P3 C20 101.54(13) . . ?
C31 P3 C20 105.39(13) . . ?
C16 N1 C13 120.1(2) . . ?
C16 N1 P1 119.73(19) . . ?
C13 N1 P1 119.89(19) . . ?
C40 N2 C37 117.2(2) . . ?
C40 N2 P3 117.05(17) . . ?
C37 N2 P3 118.47(19) . . ?
C6 C1 C2 119.3(2) . . ?
C6 C1 P1 106.7(2) . . ?
C2 C1 P1 133.7(2) . . ?
C3 C2 C1 120.8(3) . . ?
C3 C2 P2 111.2(2) . . ?
C1 C2 P2 127.9(2) . . ?
C2 C3 C4 117.8(3) . . ?
C2 C3 H3 121.1 . . ?
C4 C3 H3 121.1 . . ?
C3 C4 C5 122.1(3) . . ?
C3 C4 H4 118.9 . . ?
C5 C4 H4 118.9 . . ?
C6 C5 C4 120.2(3) . . ?
C6 C5 H5 119.9 . . ?
C4 C5 H5 119.9 . . ?
C5 C6 C1 119.7(3) . . ?
C5 C6 H6 120.2 . . ?
C1 C6 H6 120.2 . . ?
C12 C7 C8 115.7(3) . . ?
C12 C7 P1 125.6(2) . . ?
C8 C7 P1 117.9(2) . . ?
C7 C8 C9 122.5(3) . . ?
C7 C8 H8 118.7 . . ?
C9 C8 H8 118.7 . . ?
C10 C9 C8 121.1(3) . . ?
C10 C9 H9 119.4 . . ?
C8 C9 H9 119.4 . . ?
C9 C10 C11 117.2(3) . . ?
C9 C10 H10 121.4 . . ?
C11 C10 H10 121.4 . . ?
C10 C11 C12 121.7(3) . . ?
C10 C11 H11 119.2 . . ?
C12 C11 H11 119.2 . . ?
C7 C12 C11 121.8(3) . . ?
C7 C12 H12 119.1 . . ?
C11 C12 H12 119.1 . . ?
C15 C13 N1 112.8(2) . . ?
C15 C13 C14 110.2(3) . . ?
N1 C13 C14 117.3(2) . . ?
C15 C13 H13 105.1 . . ?
N1 C13 H13 105.1 . . ?
C14 C13 H13 105.1 . . ?
C13 C14 H14A 109.5 . . ?
C13 C14 H14B 109.5 . . ?
H14A C14 H14B 109.5 . . ?
C13 C14 H14C 109.5 . . ?
H14A C14 H14C 109.5 . . ?
H14B C14 H14C 109.5 . . ?
C13 C15 H15A 109.5 . . ?
C13 C15 H15B 109.5 . . ?
H15A C15 H15B 109.5 . . ?
C13 C15 H15C 109.5 . . ?
H15A C15 H15C 109.5 . . ?
H15B C15 H15C 109.5 . . ?
C18 C16 N1 110.6(2) . . ?
C18 C16 C17 113.2(2) . . ?
N1 C16 C17 108.8(2) . . ?
C18 C16 H16 108 . . ?
N1 C16 H16 108 . . ?
C17 C16 H16 108 . . ?
C16 C17 H17A 109.5 . . ?
C16 C17 H17B 109.5 . . ?
H17A C17 H17B 109.5 . . ?
C16 C17 H17C 109.5 . . ?
H17A C17 H17C 109.5 . . ?
H17B C17 H17C 109.5 . . ?
C16 C18 H18A 109.5 . . ?
C16 C18 H18B 109.5 . . ?
H18A C18 H18B 109.5 . . ?
C16 C18 H18C 109.5 . . ?
H18A C18 H18C 109.5 . . ?
H18B C18 H18C 109.5 . . ?
C20 C19 C24 114.6(3) . . ?
C20 C19 P2 125.2(2) . . ?
C24 C19 P2 119.2(2) . . ?
C19 C20 C21 117.7(3) . . ?
C19 C20 P3 120.7(2) . . ?
C21 C20 P3 121.3(2) . . ?
C22 C21 C20 126.2(3) . . ?
C22 C21 H21 116.9 . . ?
C20 C21 H21 116.9 . . ?
C23 C22 C21 116.7(3) . . ?
C23 C22 H22 121.6 . . ?
C21 C22 H22 121.6 . . ?
C22 C23 C24 118.6(3) . . ?
C22 C23 H23 120.7 . . ?
C24 C23 H23 120.7 . . ?
C23 C24 C19 126.0(3) . . ?
C23 C24 H24 117 . . ?
C19 C24 H24 117 . . ?
C26 C25 C30 117.5(3) . . ?
C26 C25 P2 122.1(2) . . ?
C30 C25 P2 120.32(19) . . ?
C25 C26 C27 118.6(3) . . ?
C25 C26 H26 120.7 . . ?
C27 C26 H26 120.7 . . ?
C28 C27 C26 123.6(3) . . ?
C28 C27 H27 118.2 . . ?
C26 C27 H27 118.2 . . ?
C29 C28 C27 118.1(3) . . ?
C29 C28 H28 120.9 . . ?
C27 C28 H28 120.9 . . ?
C28 C29 C30 118.8(3) . . ?
C28 C29 H29 120.6 . . ?
C30 C29 H29 120.6 . . ?
C29 C30 C25 123.3(2) . . ?
C29 C30 H30 118.3 . . ?
C25 C30 H30 118.3 . . ?
C32 C31 C36 121.9(3) . . ?
C32 C31 P3 123.7(2) . . ?
C36 C31 P3 114.4(2) . . ?
C33 C32 C31 119.6(3) . . ?
C33 C32 H32 120.2 . . ?
C31 C32 H32 120.2 . . ?
C32 C33 C34 118.5(3) . . ?
C32 C33 H33 120.8 . . ?
C34 C33 H33 120.8 . . ?
C33 C34 C35 123.0(3) . . ?
C33 C34 H34 118.5 . . ?
C35 C34 H34 118.5 . . ?
C36 C35 C34 118.9(3) . . ?
C36 C35 H35 120.6 . . ?
C34 C35 H35 120.6 . . ?
C35 C36 C31 118.0(3) . . ?
C35 C36 H36 121 . . ?
C31 C36 H36 121 . . ?
N2 C37 C38 112.8(2) . . ?
N2 C37 C39 115.9(2) . . ?
C38 C37 C39 112.8(3) . . ?
N2 C37 H37 104.7 . . ?
C38 C37 H37 104.7 . . ?
C39 C37 H37 104.7 . . ?
C37 C38 H38A 109.5 . . ?
C37 C38 H38B 109.5 . . ?
H38A C38 H38B 109.5 . . ?
C37 C38 H38C 109.5 . . ?
H38A C38 H38C 109.5 . . ?
H38B C38 H38C 109.5 . . ?
C37 C39 H39A 109.5 . . ?
C37 C39 H39B 109.5 . . ?
H39A C39 H39B 109.5 . . ?
C37 C39 H39C 109.5 . . ?
H39A C39 H39C 109.5 . . ?
H39B C39 H39C 109.5 . . ?
N2 C40 C42 110.2(3) . . ?
N2 C40 C41 109.9(2) . . ?
C42 C40 C41 117.0(2) . . ?
N2 C40 H40 106.4 . . ?
C42 C40 H40 106.4 . . ?
C41 C40 H40 106.4 . . ?
C40 C41 H41A 109.5 . . ?
C40 C41 H41B 109.5 . . ?
H41A C41 H41B 109.5 . . ?
C40 C41 H41C 109.5 . . ?
H41A C41 H41C 109.5 . . ?
H41B C41 H41C 109.5 . . ?
C40 C42 H42A 109.5 . . ?
C40 C42 H42B 109.5 . . ?
H42A C42 H42B 109.5 . . ?
C40 C42 H42C 109.5 . . ?
H42A C42 H42C 109.5 . . ?
H42B C42 H42C 109.5 . . ?

loop_
_geom_bond_atom_site_label_1
_geom_bond_atom_site_label_2
_geom_bond_distance
_geom_bond_site_symmetry_2
_geom_bond_publ_flag
P1 O1 1.507(2) . ?
P1 N1 1.588(2) . ?
P1 C7 1.844(3) . ?
P1 C1 1.858(3) . ?
P2 O2 1.4232(16) . ?
P2 C25 1.795(3) . ?
P2 C2 1.843(3) . ?
P2 C19 1.927(3) . ?
P3 O3 1.537(2) . ?
P3 N2 1.594(2) . ?
P3 C31 1.792(3) . ?
P3 C20 1.865(3) . ?
N1 C16 1.482(3) . ?
N1 C13 1.545(3) . ?
N2 C40 1.485(3) . ?
N2 C37 1.502(3) . ?
C1 C6 1.389(4) . ?
C1 C2 1.489(4) . ?
C2 C3 1.377(3) . ?
C3 C4 1.378(4) . ?
C3 H3 0.95 . ?
C4 C5 1.456(4) . ?
C4 H4 0.95 . ?
C5 C6 1.364(3) . ?
C5 H5 0.95 . ?
C6 H6 0.95 . ?
C7 C12 1.338(3) . ?
C7 C8 1.344(3) . ?
C8 C9 1.395(3) . ?
C8 H8 0.95 . ?
C9 C10 1.326(3) . ?
C9 H9 0.95 . ?
C10 C11 1.333(3) . ?
C10 H10 0.95 . ?
C11 C12 1.399(3) . ?
C11 H11 0.95 . ?
C12 H12 0.95 . ?
C13 C15 1.520(3) . ?
C13 C14 1.559(4) . ?
C13 H13 1 . ?
C14 H14A 0.98 . ?
C14 H14B 0.98 . ?
C14 H14C 0.98 . ?
C15 H15A 0.98 . ?
C15 H15B 0.98 . ?
C15 H15C 0.98 . ?
C16 C18 1.466(3) . ?
C16 C17 1.553(3) . ?
C16 H16 1 . ?
C17 H17A 0.98 . ?
C17 H17B 0.98 . ?
C17 H17C 0.98 . ?
C18 H18A 0.98 . ?
C18 H18B 0.98 . ?
C18 H18C 0.98 . ?
C19 C20 1.399(3) . ?
C19 C24 1.450(4) . ?
C20 C21 1.454(4) . ?
C21 C22 1.413(4) . ?
C21 H21 0.95 . ?
C22 C23 1.354(3) . ?
C22 H22 0.95 . ?
C23 C24 1.441(4) . ?
C23 H23 0.95 . ?
C24 H24 0.95 . ?
C25 C26 1.320(3) . ?
C25 C30 1.391(3) . ?
C26 C27 1.379(3) . ?
C26 H26 0.95 . ?
C27 C28 1.376(4) . ?
C27 H27 0.95 . ?
C28 C29 1.310(3) . ?
C28 H28 0.95 . ?
C29 C30 1.377(3) . ?
C29 H29 0.95 . ?
C30 H30 0.95 . ?
C31 C32 1.430(4) . ?
C31 C36 1.435(4) . ?
C32 C33 1.362(3) . ?
C32 H32 0.95 . ?
C33 C34 1.415(4) . ?
C33 H33 0.95 . ?
C34 C35 1.424(4) . ?
C34 H34 0.95 . ?
C35 C36 1.382(3) . ?
C35 H35 0.95 . ?
C36 H36 0.95 . ?
C37 C38 1.527(4) . ?
C37 C39 1.597(4) . ?
C37 H37 1 . ?
C38 H38A 0.98 . ?
C38 H38B 0.98 . ?
C38 H38C 0.98 . ?
C39 H39A 0.98 . ?
C39 H39B 0.98 . ?
C39 H39C 0.98 . ?
C40 C42 1.531(3) . ?
C40 C41 1.545(4) . ?
C40 H40 1 . ?
C41 H41A 0.98 . ?
C41 H41B 0.98 . ?
C41 H41C 0.98 . ?
C42 H42A 0.98 . ?
C42 H42B 0.98 . ?
C42 H42C 0.98 . ?
